data_7247697
loop_
_publ_author_name
'Atceken, Nurunnisa'
'Hemingway, Jack'
'Bull, Craig L.'
'Liu, Xiaojiao'
'Michalchuk, Adam A. L.'
'Konar, Sumit'
'Morrison, Carole A.'
'Pulham, Colin R.'

_publ_section_title
;
 High-pressure structural studies and pressure-induced sensitisation of
 3,4,5-trinitro-1<i>H</i>-pyrazole.
;
_journal_issue 46
_journal_name_full 'Physical chemistry chemical physics : PCCP'
_journal_page_first 31646
_journal_page_last 31654
_journal_paper_doi 10.1039/d3cp04526a
_journal_volume 25
_journal_year 2023
_chemical_formula_moiety 'C3 H N5 O6'
_chemical_formula_sum 'C3 H N5 O6'
_chemical_formula_weight 203.09
_space_group_crystal_system monoclinic
_space_group_IT_number 14
_space_group_name_Hall '-P 2ybc'
_space_group_name_H-M_alt 'P 1 21/c 1'
_atom_sites_solution_hydrogens difmap
_atom_sites_solution_primary dual
_audit_block_doi 10.5517/ccdc.csd.cc29gp7q
_audit_creation_date 2021-12-16
_audit_creation_method
;
Olex2 1.3
(compiled 2020.11.12 svn.r5f609507 for OlexSys, GUI svn.r6408)
;
_audit_update_record
;
2021-12-16 deposited with the CCDC.	2023-11-08 downloaded from the CCDC.
;
_cell_angle_alpha 90
_cell_angle_beta 92.197(3)
_cell_angle_gamma 90
_cell_formula_units_Z 12
_cell_length_a 14.2569(7)
_cell_length_b 7.6573(6)
_cell_length_c 16.6118(8)
_cell_measurement_reflns_used 3466
_cell_measurement_temperature 298.4
_cell_measurement_theta_max 24.19
_cell_measurement_theta_min 2.79
_cell_volume 1812.17(19)
_computing_cell_refinement 'SAINT V8.40A (?, 2016)'
_computing_data_reduction 'SAINT V8.40A (?, 2016)'
_computing_molecular_graphics 'Olex2 1.3 (Dolomanov et al., 2009)'
_computing_publication_material 'Olex2 1.3 (Dolomanov et al., 2009)'
_computing_structure_refinement 'XL  (Sheldrick, 2008)'
_computing_structure_solution 'SHELXT 2014/5 (Sheldrick, 2014)'
_diffrn_ambient_temperature 298.4
_diffrn_measured_fraction_theta_full 0.549
_diffrn_measured_fraction_theta_max 0.508
_diffrn_measurement_device_type 'Bruker APEX-II CCD'
_diffrn_measurement_method '\f and \w scans'
_diffrn_radiation_type MoK\a
_diffrn_radiation_wavelength 0.71073
_diffrn_reflns_av_R_equivalents 0.0409
_diffrn_reflns_av_unetI/netI 0.0378
_diffrn_reflns_Laue_measured_fraction_full 0.549
_diffrn_reflns_Laue_measured_fraction_max 0.508
_diffrn_reflns_limit_h_max 16
_diffrn_reflns_limit_h_min -16
_diffrn_reflns_limit_k_max 6
_diffrn_reflns_limit_k_min -6
_diffrn_reflns_limit_l_max 20
_diffrn_reflns_limit_l_min -20
_diffrn_reflns_number 10484
_diffrn_reflns_point_group_measured_fraction_full 0.549
_diffrn_reflns_point_group_measured_fraction_max 0.508
_diffrn_reflns_theta_full 25.242
_diffrn_reflns_theta_max 26.286
_diffrn_reflns_theta_min 2.454
_diffrn_source_current 1.4
_diffrn_source_power 0.07
_diffrn_source_voltage 50.0
_diffrn_standards_number 0
_exptl_absorpt_coefficient_mu 0.217
_exptl_absorpt_correction_T_max 0.7454
_exptl_absorpt_correction_T_min 0.6715
_exptl_absorpt_correction_type none
_exptl_absorpt_process_details
;
SADABS-2016/2 (Bruker,2016/2) was used for absorption correction.
wR2(int) was 0.0553 before and 0.0469 after correction.
The Ratio of minimum to maximum transmission is 0.9009.
The \l/2 correction factor is Not present.
;
_exptl_crystal_colour 'clear colourless'
_exptl_crystal_colour_lustre clear
_exptl_crystal_colour_primary colourless
_exptl_crystal_density_diffrn 2.233
_exptl_crystal_description block
_exptl_crystal_F_000 1224
_refine_diff_density_max 0.176
_refine_diff_density_min -0.177
_refine_diff_density_rms 0.046
_refine_ls_extinction_method none
_refine_ls_goodness_of_fit_ref 1.041
_refine_ls_hydrogen_treatment refxyz
_refine_ls_matrix_type full
_refine_ls_number_parameters 389
_refine_ls_number_reflns 1871
_refine_ls_number_restraints 306
_refine_ls_restrained_S_all 0.960
_refine_ls_R_factor_all 0.0546
_refine_ls_R_factor_gt 0.0366
_refine_ls_shift/su_max 0.000
_refine_ls_shift/su_mean 0.000
_refine_ls_structure_factor_coef Fsqd
_refine_ls_weighting_details 'w=1/[\s^2^(Fo^2^)+(0.0665P)^2^+1.0412P] where P=(Fo^2^+2Fc^2^)/3'
_refine_ls_weighting_scheme calc
_refine_ls_wR_factor_gt 0.0969
_refine_ls_wR_factor_ref 0.1071
_reflns_Friedel_coverage 0.000
_reflns_number_gt 1468
_reflns_number_total 1871
_reflns_threshold_expression 'I > 2\s(I)'
_cod_data_source_file d3cp04526a2.cif
_cod_data_source_block 2tnp_p07
_cod_depositor_comments
;
Adding full bibliography for 7247689--7247697.cif.

2024-11-08
Z value and formula fixed to values more according to usual
chemical conventions.                 miguel
;
_cod_original_formula_sum 'C9 H3 N15 O18'
_cod_original_formula_weight 609.26
_cod_original_formula_moiety '3(C3 H N5 O6)'
_cod_original_formula_units_Z 4
_cod_database_code 7247697
_shelx_shelxl_version_number 2018/3
_shelx_space_group_comment
;
The symmetry employed for this shelxl refinement is uniquely defined
by the following loop, which should always be used as a source of
symmetry information in preference to the above space-group names.
They are only intended as comments.
;
_olex2_refinement_description
;
1. Fixed Uiso
 At 1.2 times of:
  All C(H,H) groups
2. Rigid body (RIGU) restrains
 All non-hydrogen atoms
 with sigma for 1-2 distances of 0.004 and sigma for 1-3 distances of 0.004
;
_olex2_submission_special_instructions 'No special instructions were received'

loop_
_space_group_symop_operation_xyz
'x, y, z'
'-x, y+1/2, -z+1/2'
'-x, -y, -z'
'x, -y-1/2, z-1/2'

loop_
_atom_site_label
_atom_site_type_symbol
_atom_site_fract_x
_atom_site_fract_y
_atom_site_fract_z
_atom_site_U_iso_or_equiv
_atom_site_adp_type
_atom_site_occupancy
_atom_site_site_symmetry_order
_atom_site_calc_flag
_atom_site_refinement_flags_posn
_atom_site_refinement_flags_adp
_atom_site_refinement_flags_occupancy
_atom_site_disorder_assembly
_atom_site_disorder_group
O001 O 0.44797(16) 1.1637(4) 0.48725(13) 0.0317(8) Uani 1 1 d . . . . .
O002 O 0.81916(17) 0.6352(4) 0.31889(13) 0.0329(8) Uani 1 1 d . . . . .
O003 O 1.12074(16) 0.2611(4) 0.33139(14) 0.0361(8) Uani 1 1 d . . . . .
O004 O 0.70940(17) 1.1060(4) 0.48802(14) 0.0339(8) Uani 1 1 d . . . . .
O005 O 0.91841(18) 0.4179(5) 0.50045(15) 0.0376(9) Uani 1 1 d . . . . .
O006 O 0.65307(15) 1.0573(4) 0.82932(12) 0.0297(8) Uani 1 1 d . . . . .
O007 O 0.85712(19) 0.8947(5) 0.36143(15) 0.0378(9) Uani 1 1 d . . . . .
O008 O 0.55328(18) 1.3650(4) 0.47110(13) 0.0361(9) Uani 1 1 d . . . . .
O009 O 0.50658(17) 0.9895(4) 0.80762(13) 0.0337(9) Uani 1 1 d . . . . .
O1 O 1.08499(18) -0.0095(5) 0.31049(15) 0.0349(9) Uani 1 1 d . . . . .
O00B O 0.69609(18) 0.9144(5) 0.65892(14) 0.0361(9) Uani 1 1 d . . . . .
O00C O 0.98453(17) 0.0900(4) 0.16068(14) 0.0351(9) Uani 1 1 d . . . . .
O2 O 0.83272(16) 0.1209(4) 0.14173(13) 0.0368(9) Uani 1 1 d . . . . .
N00E N 0.71736(18) 0.5542(5) 0.53655(14) 0.0192(8) Uani 1 1 d . . . . .
O00F O 0.4234(2) 0.8809(5) 0.65202(16) 0.0447(10) Uani 1 1 d . . . . .
O00G O 1.03037(17) 0.2274(4) 0.48835(14) 0.0385(8) Uani 1 1 d . . . . .
N00H N 0.63158(19) 1.2915(5) 0.61828(15) 0.0180(8) Uani 1 1 d . . . . .
N00I N 1.0652(2) 0.1405(5) 0.32108(15) 0.0209(9) Uani 1 1 d . . . . .
O00J O 0.8507(2) 1.0670(5) 0.53615(17) 0.0508(10) Uani 1 1 d . . . . .
N00K N 0.4234(2) 1.0387(6) 0.65059(15) 0.0235(9) Uani 1 1 d . . . . .
N00L N 0.82141(19) 0.7518(5) 0.36890(16) 0.0215(9) Uani 1 1 d . . . . .
N00M N 0.75045(19) 0.5571(5) 0.46289(17) 0.0181(9) Uani 1 1 d . . . . .
O00N O 0.35525(17) 1.1336(5) 0.65071(15) 0.0450(10) Uani 1 1 d . . . . .
N00O N 0.83020(18) 0.2833(4) 0.36979(15) 0.0198(8) Uani 1 1 d . . . . .
N00P N 0.69288(19) 0.7612(6) 0.64123(16) 0.0245(9) Uani 1 1 d . . . . .
N00Q N 0.58014(19) 1.0579(4) 0.78961(15) 0.0198(8) Uani 1 1 d . . . . .
N00R N 0.81865(19) 0.2313(4) 0.29345(15) 0.0198(8) Uani 1 1 d . . . . .
N00S N 0.65021(18) 1.2456(4) 0.69431(14) 0.0178(8) Uani 1 1 d . . . . .
N00T N 0.7751(2) 1.0133(5) 0.51103(15) 0.0243(8) Uani 1 1 d . . . . .
O00U O 0.6674(2) 0.6423(5) 0.68377(15) 0.0517(10) Uani 1 1 d . . . . .
N00V N 0.90617(19) 0.1244(5) 0.18216(15) 0.0238(9) Uani 1 1 d . . . . .
N00W N 0.51528(19) 1.2547(5) 0.51000(15) 0.0223(8) Uani 1 1 d . . . . .
N00X N 0.9593(2) 0.3043(5) 0.46544(16) 0.0260(9) Uani 1 1 d . . . . .
C00Y C 0.7234(2) 0.7158(6) 0.56240(18) 0.0181(9) Uani 1 1 d . . . . .
C00Z C 0.5508(2) 1.2224(5) 0.59045(17) 0.0172(9) Uani 1 1 d . . . . .
C010 C 0.5785(2) 1.1442(5) 0.71352(18) 0.0170(9) Uani 1 1 d . . . . .
C011 C 0.5131(2) 1.1268(5) 0.65040(18) 0.0174(9) Uani 1 1 d . . . . .
C012 C 0.8992(2) 0.1751(5) 0.26427(17) 0.0169(9) Uani 1 1 d . . . . .
C013 C 0.9676(2) 0.1885(5) 0.32365(18) 0.0167(9) Uani 1 1 d . . . . .
C014 C 0.7625(2) 0.8281(6) 0.50705(18) 0.0183(9) Uani 1 1 d . . . . .
C015 C 0.9207(2) 0.2572(5) 0.38684(18) 0.0179(10) Uani 1 1 d . . . . .
C016 C 0.7797(2) 0.7160(6) 0.44382(18) 0.0180(10) Uani 1 1 d . . . . .
H00R H 0.762(2) 0.236(5) 0.2687(17) 0.022 Uiso 1 1 d . U . . .
H00H H 0.665(3) 1.365(6) 0.593(2) 0.022 Uiso 1 1 d . U . . .
H00M H 0.761(3) 0.465(7) 0.433(2) 0.040(13) Uiso 1 1 d . . . . .

loop_
_atom_site_aniso_label
_atom_site_aniso_U_11
_atom_site_aniso_U_22
_atom_site_aniso_U_33
_atom_site_aniso_U_23
_atom_site_aniso_U_13
_atom_site_aniso_U_12
O001 0.0232(15) 0.046(3) 0.0260(13) 0.0019(12) -0.0039(11) -0.0047(12)
O002 0.0448(17) 0.032(3) 0.0232(13) -0.0079(13) 0.0122(12) -0.0065(13)
O003 0.0192(16) 0.043(3) 0.0458(15) -0.0144(14) 0.0017(12) -0.0069(12)
O004 0.0395(17) 0.022(3) 0.0410(15) 0.0048(13) 0.0068(12) 0.0113(12)
O005 0.0323(17) 0.048(3) 0.0320(14) -0.0217(14) -0.0014(13) 0.0078(13)
O006 0.0243(15) 0.041(3) 0.0237(12) 0.0049(12) -0.0055(11) 0.0065(11)
O007 0.0478(19) 0.026(3) 0.0401(15) 0.0049(15) 0.0111(13) -0.0139(14)
O008 0.0467(19) 0.039(4) 0.0226(13) 0.0119(14) 0.0022(13) -0.0080(14)
O009 0.0351(17) 0.038(3) 0.0276(13) 0.0062(13) 0.0041(11) -0.0166(13)
O1 0.0403(17) 0.026(3) 0.0385(15) -0.0062(15) 0.0038(13) 0.0119(14)
O00B 0.0522(18) 0.024(3) 0.0317(14) -0.0124(14) 0.0018(13) 0.0125(14)
O00C 0.0214(15) 0.057(3) 0.0270(13) -0.0111(13) 0.0046(11) 0.0038(12)
O2 0.0272(15) 0.054(3) 0.0290(14) -0.0165(13) -0.0086(12) 0.0048(12)
N00E 0.0190(16) 0.024(3) 0.0153(13) 0.0032(14) 0.0012(12) -0.0001(12)
O00F 0.071(2) 0.025(3) 0.0382(16) 0.0079(17) -0.0066(15) -0.0215(16)
O00G 0.0291(16) 0.051(3) 0.0344(14) -0.0039(14) -0.0099(12) 0.0135(12)
N00H 0.0221(18) 0.014(3) 0.0180(14) 0.0028(13) 0.0033(12) -0.0026(12)
N00I 0.0186(17) 0.027(4) 0.0166(13) -0.0051(15) 0.0019(12) 0.0002(14)
O00J 0.050(2) 0.038(4) 0.0619(19) -0.0015(17) -0.0211(16) -0.0113(14)
N00K 0.0265(19) 0.030(3) 0.0141(14) 0.0016(17) -0.0014(13) -0.0086(15)
N00L 0.0220(18) 0.023(3) 0.0194(14) 0.0048(15) 0.0031(13) -0.0013(13)
N00M 0.0200(16) 0.018(3) 0.0160(14) -0.0008(15) 0.0033(12) -0.0012(13)
O00N 0.0207(17) 0.076(4) 0.0388(15) -0.0026(15) 0.0012(12) 0.0101(14)
N00O 0.0216(16) 0.019(3) 0.0189(13) -0.0010(13) 0.0004(11) 0.0010(12)
N00P 0.0248(18) 0.030(4) 0.0191(15) -0.0035(16) 0.0009(13) 0.0004(13)
N00Q 0.0237(17) 0.016(3) 0.0196(14) -0.0014(13) 0.0020(12) -0.0009(12)
N00R 0.0180(16) 0.023(3) 0.0182(14) 0.0007(13) -0.0018(12) 0.0025(12)
N00S 0.0197(17) 0.017(3) 0.0165(13) 0.0011(12) 0.0009(12) -0.0008(12)
N00T 0.0319(19) 0.019(3) 0.0222(15) -0.0032(14) 0.0051(14) -0.0003(14)
O00U 0.077(2) 0.048(4) 0.0317(15) -0.0003(15) 0.0272(15) -0.0206(17)
N00V 0.0228(18) 0.027(3) 0.0220(14) -0.0041(13) 0.0003(13) -0.0019(12)
N00W 0.0218(18) 0.026(3) 0.0195(14) 0.0030(14) 0.0014(13) 0.0021(13)
N00X 0.0220(18) 0.034(4) 0.0222(15) -0.0048(15) -0.0002(13) 0.0019(14)
C00Y 0.0167(19) 0.021(3) 0.0170(16) -0.0035(16) 0.0015(14) -0.0007(14)
C00Z 0.0152(18) 0.019(4) 0.0177(16) -0.0019(15) 0.0024(13) 0.0019(13)
C010 0.0186(19) 0.017(4) 0.0157(15) -0.0002(14) 0.0017(13) 0.0026(14)
C011 0.0166(18) 0.015(4) 0.0206(16) -0.0018(15) 0.0018(14) 0.0001(13)
C012 0.0186(19) 0.013(4) 0.0195(15) -0.0011(14) 0.0018(14) 0.0015(13)
C013 0.0188(18) 0.012(4) 0.0192(16) -0.0001(15) 0.0023(14) -0.0013(13)
C014 0.0185(19) 0.015(3) 0.0212(17) -0.0024(16) 0.0019(16) -0.0001(14)
C015 0.0187(19) 0.015(4) 0.0197(16) 0.0003(15) -0.0011(14) -0.0010(13)
C016 0.0173(19) 0.019(4) 0.0182(16) 0.0005(16) 0.0003(14) -0.0007(14)

loop_
_atom_type_symbol
_atom_type_description
_atom_type_scat_dispersion_real
_atom_type_scat_dispersion_imag
_atom_type_scat_source
C C 0.0033 0.0016 'International Tables Vol C Tables 4.2.6.8 and 6.1.1.4'
H H 0.0000 0.0000 'International Tables Vol C Tables 4.2.6.8 and 6.1.1.4'
N N 0.0061 0.0033 'International Tables Vol C Tables 4.2.6.8 and 6.1.1.4'
O O 0.0106 0.0060 'International Tables Vol C Tables 4.2.6.8 and 6.1.1.4'

loop_
_geom_angle_atom_site_label_1
_geom_angle_atom_site_label_2
_geom_angle_atom_site_label_3
_geom_angle
_geom_angle_site_symmetry_1
_geom_angle_site_symmetry_3
_geom_angle_publ_flag
C00Y N00E N00M 105.3(3) . . ?
N00S N00H C00Z 111.3(3) . . ?
N00S N00H H00H 123(2) . . ?
C00Z N00H H00H 125(2) . . ?
O003 N00I C013 115.0(4) . . ?
O1 N00I O003 126.1(4) . . ?
O1 N00I C013 118.9(3) . . ?
O00F N00K O00N 126.8(4) . . ?
O00F N00K C011 117.8(3) . . ?
O00N N00K C011 115.4(4) . . ?
O002 N00L C016 117.0(3) . . ?
O007 N00L O002 126.1(3) . . ?
O007 N00L C016 116.9(3) . . ?
N00E N00M C016 111.2(3) . . ?
N00E N00M H00M 126(3) . . ?
C016 N00M H00M 122(3) . . ?
C015 N00O N00R 104.0(3) . . ?
O00B N00P O00U 126.5(4) . . ?
O00B N00P C00Y 116.4(3) . . ?
O00U N00P C00Y 117.1(4) . . ?
O006 N00Q O009 126.4(3) . . ?
O006 N00Q C010 118.0(3) . . ?
O009 N00Q C010 115.6(3) . . ?
N00O N00R C012 111.4(3) . . ?
N00O N00R H00R 120(2) . . ?
C012 N00R H00R 128.4(19) . . ?
N00H N00S C010 104.8(3) . . ?
O004 N00T C014 117.9(3) . . ?
O00J N00T O004 124.7(4) . . ?
O00J N00T C014 117.4(3) . . ?
O00C N00V O2 127.7(3) . . ?
O00C N00V C012 116.0(3) . . ?
O2 N00V C012 116.2(3) . . ?
O001 N00W C00Z 115.6(3) . . ?
O008 N00W O001 126.3(3) . . ?
O008 N00W C00Z 118.1(3) . . ?
O005 N00X O00G 127.4(3) . . ?
O005 N00X C015 116.1(3) . . ?
O00G N00X C015 116.5(3) . . ?
N00E C00Y N00P 120.5(3) . . ?
N00E C00Y C014 112.9(3) . . ?
C014 C00Y N00P 126.5(4) . . ?
N00H C00Z N00W 121.6(3) . . ?
N00H C00Z C011 108.6(3) . . ?
C011 C00Z N00W 129.8(3) . . ?
N00S C010 N00Q 119.7(3) . . ?
N00S C010 C011 112.1(3) . . ?
C011 C010 N00Q 128.0(3) . . ?
C00Z C011 N00K 128.7(3) . . ?
C00Z C011 C010 103.3(3) . . ?
C010 C011 N00K 127.9(3) . . ?
N00R C012 N00V 121.9(3) . . ?
N00R C012 C013 108.3(3) . . ?
C013 C012 N00V 129.7(3) . . ?
C012 C013 N00I 128.6(3) . . ?
C012 C013 C015 103.1(3) . . ?
C015 C013 N00I 128.4(3) . . ?
C00Y C014 N00T 129.4(3) . . ?
C016 C014 N00T 128.6(3) . . ?
C016 C014 C00Y 101.9(4) . . ?
N00O C015 N00X 119.4(3) . . ?
N00O C015 C013 113.2(3) . . ?
C013 C015 N00X 127.4(3) . . ?
N00M C016 N00L 121.9(4) . . ?
N00M C016 C014 108.7(3) . . ?
C014 C016 N00L 129.4(4) . . ?

loop_
_geom_bond_atom_site_label_1
_geom_bond_atom_site_label_2
_geom_bond_distance
_geom_bond_site_symmetry_2
_geom_bond_publ_flag
O001 N00W 1.233(4) . ?
O002 N00L 1.219(4) . ?
O003 N00I 1.225(4) . ?
O004 N00T 1.225(4) . ?
O005 N00X 1.209(4) . ?
O006 N00Q 1.210(3) . ?
O007 N00L 1.215(4) . ?
O008 N00W 1.205(4) . ?
O009 N00Q 1.220(4) . ?
O1 N00I 1.198(4) . ?
O00B N00P 1.210(4) . ?
O00C N00V 1.215(3) . ?
O2 N00V 1.223(3) . ?
N00E N00M 1.328(4) . ?
N00E C00Y 1.312(5) . ?
O00F N00K 1.208(4) . ?
O00G N00X 1.219(4) . ?
N00H N00S 1.328(4) . ?
N00H C00Z 1.334(4) . ?
N00H H00H 0.85(4) . ?
N00I C013 1.440(4) . ?
O00J N00T 1.213(4) . ?
N00K O00N 1.213(4) . ?
N00K C011 1.447(4) . ?
N00L C016 1.426(4) . ?
N00M C016 1.329(6) . ?
N00M H00M 0.88(5) . ?
N00O N00R 1.333(4) . ?
N00O C015 1.325(4) . ?
N00P O00U 1.217(5) . ?
N00P C00Y 1.438(4) . ?
N00Q C010 1.426(4) . ?
N00R C012 1.335(4) . ?
N00R H00R 0.89(3) . ?
N00S C010 1.332(4) . ?
N00T C014 1.430(5) . ?
N00V C012 1.425(4) . ?
N00W C00Z 1.432(4) . ?
N00X C015 1.443(4) . ?
C00Y C014 1.391(5) . ?
C00Z C011 1.363(5) . ?
C010 C011 1.382(4) . ?
C012 C013 1.364(4) . ?
C013 C015 1.371(5) . ?
C014 C016 1.386(5) . ?

loop_
_geom_torsion_atom_site_label_1
_geom_torsion_atom_site_label_2
_geom_torsion_atom_site_label_3
_geom_torsion_atom_site_label_4
_geom_torsion
_geom_torsion_site_symmetry_1
_geom_torsion_site_symmetry_2
_geom_torsion_site_symmetry_3
_geom_torsion_site_symmetry_4
_geom_torsion_publ_flag
O001 N00W C00Z N00H 169.5(4) . . . . ?
O001 N00W C00Z C011 -11.7(6) . . . . ?
O002 N00L C016 N00M 8.4(5) . . . . ?
O002 N00L C016 C014 -171.7(3) . . . . ?
O003 N00I C013 C012 118.2(4) . . . . ?
O003 N00I C013 C015 -62.6(5) . . . . ?
O004 N00T C014 C00Y -85.5(4) . . . . ?
O004 N00T C014 C016 88.9(4) . . . . ?
O005 N00X C015 N00O -25.7(6) . . . . ?
O005 N00X C015 C013 153.0(4) . . . . ?
O006 N00Q C010 N00S -11.5(5) . . . . ?
O006 N00Q C010 C011 162.7(4) . . . . ?
O007 N00L C016 N00M -170.5(3) . . . . ?
O007 N00L C016 C014 9.4(5) . . . . ?
O008 N00W C00Z N00H -10.0(6) . . . . ?
O008 N00W C00Z C011 168.8(4) . . . . ?
O009 N00Q C010 N00S 169.4(4) . . . . ?
O009 N00Q C010 C011 -16.4(5) . . . . ?
O1 N00I C013 C012 -62.8(5) . . . . ?
O1 N00I C013 C015 116.4(4) . . . . ?
O00B N00P C00Y N00E -176.2(3) . . . . ?
O00B N00P C00Y C014 5.1(5) . . . . ?
O00C N00V C012 N00R 173.9(3) . . . . ?
O00C N00V C012 C013 -1.1(6) . . . . ?
O2 N00V C012 N00R -6.1(5) . . . . ?
O2 N00V C012 C013 178.9(4) . . . . ?
N00E N00M C016 N00L 177.7(3) . . . . ?
N00E N00M C016 C014 -2.2(4) . . . . ?
N00E C00Y C014 N00T 175.6(3) . . . . ?
N00E C00Y C014 C016 0.1(4) . . . . ?
O00F N00K C011 C00Z 112.1(4) . . . . ?
O00F N00K C011 C010 -72.9(5) . . . . ?
O00G N00X C015 N00O 155.6(4) . . . . ?
O00G N00X C015 C013 -25.7(6) . . . . ?
N00H N00S C010 N00Q 174.2(3) . . . . ?
N00H N00S C010 C011 -0.9(4) . . . . ?
N00H C00Z C011 N00K 175.0(4) . . . . ?
N00H C00Z C011 C010 -0.8(4) . . . . ?
N00I C013 C015 N00O -178.6(4) . . . . ?
N00I C013 C015 N00X 2.7(7) . . . . ?
O00J N00T C014 C00Y 95.3(4) . . . . ?
O00J N00T C014 C016 -90.2(4) . . . . ?
N00M N00E C00Y N00P 179.8(3) . . . . ?
N00M N00E C00Y C014 -1.3(3) . . . . ?
O00N N00K C011 C00Z -69.1(5) . . . . ?
O00N N00K C011 C010 105.8(4) . . . . ?
N00O N00R C012 N00V -175.5(3) . . . . ?
N00O N00R C012 C013 0.5(4) . . . . ?
N00P C00Y C014 N00T -5.5(6) . . . . ?
N00P C00Y C014 C016 178.9(3) . . . . ?
N00Q C010 C011 N00K 10.6(6) . . . . ?
N00Q C010 C011 C00Z -173.5(4) . . . . ?
N00R N00O C015 N00X 178.4(3) . . . . ?
N00R N00O C015 C013 -0.5(4) . . . . ?
N00R C012 C013 N00I 178.6(4) . . . . ?
N00R C012 C013 C015 -0.7(4) . . . . ?
N00S N00H C00Z N00W 179.4(3) . . . . ?
N00S N00H C00Z C011 0.4(5) . . . . ?
N00S C010 C011 N00K -174.9(4) . . . . ?
N00S C010 C011 C00Z 1.1(4) . . . . ?
N00T C014 C016 N00L 5.7(6) . . . . ?
N00T C014 C016 N00M -174.4(3) . . . . ?
O00U N00P C00Y N00E 4.6(5) . . . . ?
O00U N00P C00Y C014 -174.2(3) . . . . ?
N00V C012 C013 N00I -5.9(7) . . . . ?
N00V C012 C013 C015 174.8(4) . . . . ?
N00W C00Z C011 N00K -3.9(7) . . . . ?
N00W C00Z C011 C010 -179.8(4) . . . . ?
C00Y N00E N00M C016 2.1(3) . . . . ?
C00Y C014 C016 N00L -178.7(3) . . . . ?
C00Y C014 C016 N00M 1.2(4) . . . . ?
C00Z N00H N00S C010 0.3(4) . . . . ?
C012 C013 C015 N00O 0.8(4) . . . . ?
C012 C013 C015 N00X -178.0(4) . . . . ?
C015 N00O N00R C012 0.0(4) . . . . ?
